data_4083867
loop_
_publ_author_name
'Albertin, Gabriele'
'Antoniutti, Stefano'
'Botter, Alessandra'
'Castro, Jes\'us'
'Giacomello, Mattia'

_publ_section_title
;
 Preparation of Diazoalkane Complexes of Ruthenium and Their
 Cyclization Reactions with Alkenes and Alkynes
;
_journal_name_full Organometallics
_journal_page_first 140702103357007
_journal_paper_doi 10.1021/om500481d
_journal_year 2014
_chemical_formula_sum 'C67 H64 B N3 O3 P2 Ru'
_chemical_formula_weight 1133.03
_chemical_name_systematic
; 
 ? 
;
_space_group_IT_number 2
_symmetry_cell_setting triclinic
_symmetry_space_group_name_Hall '-P 1'
_symmetry_space_group_name_H-M 'P -1'
_atom_sites_solution_hydrogens geom
_atom_sites_solution_primary direct
_atom_sites_solution_secondary difmap
_audit_creation_method SHELXL-97
_cell_angle_alpha 87.2064(15)
_cell_angle_beta 79.1701(11)
_cell_angle_gamma 75.3412(12)
_cell_formula_units_Z 2
_cell_length_a 13.2351(5)
_cell_length_b 13.9082(5)
_cell_length_c 16.4809(6)
_cell_measurement_reflns_used 9633
_cell_measurement_temperature 296(2)
_cell_measurement_theta_max 68.01
_cell_measurement_theta_min 2.73
_cell_volume 2882.72(18)
_computing_cell_refinement 'Bruker SAINT'
_computing_data_collection 'Bruker APEX2'
_computing_data_reduction 'Bruker SAINT'
_computing_molecular_graphics 'ORTEP-3 for Windows (Farrugia, 1997)'
_computing_structure_refinement 'SHELXL-97 (Sheldrick, 1997)'
_computing_structure_solution 'SHELXS-97 (Sheldrick, 1990)'
_diffrn_ambient_temperature 296(2)
_diffrn_measured_fraction_theta_full 0.963
_diffrn_measured_fraction_theta_max 0.963
_diffrn_measurement_device_type 'Bruker CCD Smart 6000'
_diffrn_measurement_method '\f and \w scans'
_diffrn_radiation_monochromator 'Incoatec Quazar MX multilayer optics'
_diffrn_radiation_source 'Incoatec I\muS microsource'
_diffrn_radiation_type CuK\a
_diffrn_radiation_wavelength 1.54178
_diffrn_reflns_av_R_equivalents 0.0480
_diffrn_reflns_av_sigmaI/netI 0.0256
_diffrn_reflns_limit_h_max 15
_diffrn_reflns_limit_h_min -15
_diffrn_reflns_limit_k_max 16
_diffrn_reflns_limit_k_min -16
_diffrn_reflns_limit_l_max 19
_diffrn_reflns_limit_l_min -19
_diffrn_reflns_number 80446
_diffrn_reflns_theta_full 68.26
_diffrn_reflns_theta_max 68.26
_diffrn_reflns_theta_min 2.73
_exptl_absorpt_coefficient_mu 3.108
_exptl_absorpt_correction_T_max 0.7531
_exptl_absorpt_correction_T_min 0.4850
_exptl_absorpt_correction_type multi-scan
_exptl_absorpt_process_details 'SADABS V2012/1 (Bruker AXS Inc.)'
_exptl_crystal_colour yellow
_exptl_crystal_density_diffrn 1.305
_exptl_crystal_density_method 'not measured'
_exptl_crystal_description prism
_exptl_crystal_F_000 1180
_exptl_crystal_size_max 0.357
_exptl_crystal_size_mid 0.238
_exptl_crystal_size_min 0.052
_refine_diff_density_max 0.752
_refine_diff_density_min -0.277
_refine_diff_density_rms 0.047
_refine_ls_extinction_method none
_refine_ls_goodness_of_fit_ref 1.050
_refine_ls_hydrogen_treatment mixed
_refine_ls_matrix_type full
_refine_ls_number_parameters 720
_refine_ls_number_reflns 10159
_refine_ls_number_restraints 0
_refine_ls_restrained_S_all 1.050
_refine_ls_R_factor_all 0.0351
_refine_ls_R_factor_gt 0.0336
_refine_ls_shift/su_max 0.001
_refine_ls_shift/su_mean 0.000
_refine_ls_structure_factor_coef Fsqd
_refine_ls_weighting_details 'calc w=1/[\s^2^(Fo^2^)+(0.0577P)^2^+0.8014P] where P=(Fo^2^+2Fc^2^)/3'
_refine_ls_weighting_scheme calc
_refine_ls_wR_factor_gt 0.0942
_refine_ls_wR_factor_ref 0.0957
_reflns_number_gt 9599
_reflns_number_total 10159
_reflns_threshold_expression >2sigma(I)
_cod_data_source_file om500481d_si_002.cif
_cod_data_source_block 19b
_cod_depositor_comments
;
The following automatic conversions were performed:

'_symmetry_cell_setting' tag value 'Triclinic'' was replaced with
'triclinic' value as specified in the replacement file
'/home/robertas/cod-tools/perl-scripts/inputs/replacement_values.lst'.

Automatic conversion script
Id: cif_fix_values 3143 2015-03-26 13:38:13Z robertas 
;
_cod_original_sg_symbol_H-M P-1
_cod_database_code 4083867

loop_
_symmetry_equiv_pos_as_xyz
'x, y, z'
'-x, -y, -z'

loop_
_atom_site_label
_atom_site_type_symbol
_atom_site_fract_x
_atom_site_fract_y
_atom_site_fract_z
_atom_site_U_iso_or_equiv
_atom_site_adp_type
_atom_site_occupancy
_atom_site_symmetry_multiplicity
_atom_site_calc_flag
_atom_site_refinement_flags
CT1 H 0.5024 0.9325 0.6674 0.000 Uiso 0.00 1 d P
Ru Ru 0.636559(11) 0.864058(11) 0.688437(9) 0.04814(7) Uani 1 1 d .
N1 N 0.69401(13) 0.85818(15) 0.80044(11) 0.0550(4) Uani 1 1 d .
N2 N 0.80158(15) 0.82630(19) 0.80024(12) 0.0639(5) Uani 1 1 d .
H2A H 0.829(2) 0.781(2) 0.7690(17) 0.058(7) Uiso 1 1 d .
C5 C 0.64589(18) 0.8866(2) 0.87543(14) 0.0651(6) Uani 1 1 d .
C4 C 0.7189(2) 0.8743(4) 0.93581(19) 0.0894(11) Uani 1 1 d .
H4A H 0.696(3) 0.847(3) 0.985(2) 0.098(11) Uiso 1 1 d .
H4B H 0.736(3) 0.944(3) 0.946(2) 0.107(12) Uiso 1 1 d .
C3 C 0.82357(19) 0.8087(2) 0.88657(15) 0.0731(7) Uani 1 1 d .
C6 C 0.5353(2) 0.9315(2) 0.89643(15) 0.0706(7) Uani 1 1 d .
N11 N 0.44788(19) 0.9675(2) 0.91920(15) 0.0925(8) Uani 1 1 d .
C11 C 0.8415(2) 0.6977(3) 0.90381(15) 0.0796(8) Uani 1 1 d .
C12 C 0.7604(3) 0.6564(4) 0.9427(2) 0.1054(12) Uani 1 1 d .
H12 H 0.6938 0.6973 0.9627 0.127 Uiso 1 1 calc R
C13 C 0.7776(4) 0.5567(5) 0.9517(3) 0.1332(17) Uani 1 1 d .
H13 H 0.7221 0.5305 0.9785 0.160 Uiso 1 1 calc R
C14 C 0.8749(5) 0.4923(4) 0.9225(3) 0.1282(16) Uani 1 1 d .
C15 C 0.9571(4) 0.5340(3) 0.8833(2) 0.1108(12) Uani 1 1 d .
H15 H 1.0238 0.4928 0.8642 0.133 Uiso 1 1 calc R
C16 C 0.9405(3) 0.6348(3) 0.87258(19) 0.0868(8) Uani 1 1 d .
H16 H 0.9951 0.6614 0.8446 0.104 Uiso 1 1 calc R
C17 C 0.8812(9) 0.3950(6) 0.9328(6) 0.151(5) Uani 0.508(8) 1 d P
H17A H 0.8879 0.3766 0.9888 0.226 Uiso 0.508(8) 1 calc PR
H17B H 0.9420 0.3579 0.8959 0.226 Uiso 0.508(8) 1 calc PR
H17C H 0.8181 0.3808 0.9210 0.226 Uiso 0.508(8) 1 calc PR
C21 C 0.9176(2) 0.8477(3) 0.89711(17) 0.0787(8) Uani 1 1 d .
C22 C 0.9711(3) 0.8142(3) 0.9618(2) 0.0956(11) Uani 1 1 d .
H22 H 0.9504 0.7661 0.9977 0.115 Uiso 1 1 calc R
C23 C 1.0546(3) 0.8512(4) 0.9736(3) 0.1125(14) Uani 1 1 d .
H23 H 1.0889 0.8282 1.0178 0.135 Uiso 1 1 calc R
C24 C 1.0879(3) 0.9210(4) 0.9214(3) 0.1141(15) Uani 1 1 d .
C25 C 1.0334(3) 0.9566(3) 0.8577(2) 0.1024(11) Uani 1 1 d .
H25 H 1.0543 1.0048 0.8221 0.123 Uiso 1 1 calc R
C26 C 0.9483(2) 0.9211(3) 0.8466(2) 0.0888(9) Uani 1 1 d .
H26 H 0.9113 0.9471 0.8045 0.107 Uiso 1 1 calc R
C27 C 1.1790(5) 0.9476(7) 0.9354(6) 0.115(3) Uani 0.492(8) 1 d P
H27A H 1.2411 0.9059 0.9028 0.172 Uiso 0.492(8) 1 calc PR
H27B H 1.1836 0.9391 0.9929 0.172 Uiso 0.492(8) 1 calc PR
H27C H 1.1746 1.0158 0.9200 0.172 Uiso 0.492(8) 1 calc PR
P1 P 0.79182(4) 0.89767(4) 0.61170(3) 0.04889(13) Uani 1 1 d .
C31 C 0.82858(17) 1.00180(18) 0.65251(14) 0.0568(5) Uani 1 1 d .
C32 C 0.75401(19) 1.0660(2) 0.70904(17) 0.0666(6) Uani 1 1 d .
H32 H 0.6880 1.0532 0.7282 0.080 Uiso 1 1 calc R
C33 C 0.7768(2) 1.1485(2) 0.7371(2) 0.0887(9) Uani 1 1 d .
H33 H 0.7262 1.1916 0.7745 0.106 Uiso 1 1 calc R
C34 C 0.8751(3) 1.1667(3) 0.7092(3) 0.0985(11) Uani 1 1 d .
H34 H 0.8908 1.2221 0.7282 0.118 Uiso 1 1 calc R
C35 C 0.9500(2) 1.1040(2) 0.6537(2) 0.0872(9) Uani 1 1 d .
H35 H 1.0161 1.1169 0.6353 0.105 Uiso 1 1 calc R
C36 C 0.92727(19) 1.0216(2) 0.62522(17) 0.0692(6) Uani 1 1 d .
H36 H 0.9782 0.9792 0.5876 0.083 Uiso 1 1 calc R
C41 C 0.77546(16) 0.93955(17) 0.50595(13) 0.0539(5) Uani 1 1 d .
C42 C 0.79236(18) 1.02992(19) 0.47523(16) 0.0624(6) Uani 1 1 d .
H42 H 0.8099 1.0726 0.5089 0.075 Uiso 1 1 calc R
C43 C 0.7830(2) 1.0566(2) 0.39427(18) 0.0739(7) Uani 1 1 d .
H43 H 0.7940 1.1174 0.3741 0.089 Uiso 1 1 calc R
C44 C 0.75792(19) 0.9942(2) 0.34371(16) 0.0751(8) Uani 1 1 d .
H44 H 0.7543 1.0118 0.2890 0.090 Uiso 1 1 calc R
C45 C 0.73819(19) 0.9060(2) 0.37355(15) 0.0699(7) Uani 1 1 d .
H45 H 0.7195 0.8645 0.3396 0.084 Uiso 1 1 calc R
C46 C 0.74618(18) 0.8787(2) 0.45459(14) 0.0609(5) Uani 1 1 d .
H46 H 0.7318 0.8190 0.4749 0.073 Uiso 1 1 calc R
C51 C 0.91797(16) 0.80003(18) 0.59276(14) 0.0554(5) Uani 1 1 d .
C52 C 0.98773(18) 0.7839(2) 0.64768(16) 0.0670(6) Uani 1 1 d .
H52 H 0.9747 0.8273 0.6917 0.080 Uiso 1 1 calc R
C53 C 1.0765(2) 0.7045(2) 0.63862(19) 0.0810(8) Uani 1 1 d .
H53 H 1.1214 0.6945 0.6770 0.097 Uiso 1 1 calc R
C54 C 1.0982(2) 0.6410(3) 0.5736(2) 0.0909(9) Uani 1 1 d .
H54 H 1.1578 0.5876 0.5674 0.109 Uiso 1 1 calc R
C55 C 1.0313(3) 0.6568(3) 0.5177(2) 0.0930(10) Uani 1 1 d .
H55 H 1.0465 0.6143 0.4727 0.112 Uiso 1 1 calc R
C56 C 0.9415(2) 0.7350(2) 0.52686(17) 0.0733(7) Uani 1 1 d .
H56 H 0.8965 0.7440 0.4885 0.088 Uiso 1 1 calc R
P2 P 0.69408(5) 0.69946(5) 0.67162(4) 0.05737(14) Uani 1 1 d .
O21 O 0.80344(14) 0.65075(13) 0.70166(11) 0.0697(4) Uani 1 1 d .
O22 O 0.61618(16) 0.63322(14) 0.71311(11) 0.0738(5) Uani 1 1 d .
O23 O 0.71465(19) 0.66137(18) 0.57999(12) 0.0917(6) Uani 1 1 d .
C71 C 0.8549(3) 0.5458(2) 0.6940(3) 0.1025(11) Uani 1 1 d .
H71A H 0.8064 0.5081 0.7206 0.154 Uiso 1 1 calc R
H71B H 0.9164 0.5315 0.7198 0.154 Uiso 1 1 calc R
H71C H 0.8761 0.5282 0.6366 0.154 Uiso 1 1 calc R
C72 C 0.5704(3) 0.6407(3) 0.79943(18) 0.0843(8) Uani 1 1 d .
H72A H 0.6176 0.5963 0.8302 0.127 Uiso 1 1 calc R
H72B H 0.5036 0.6231 0.8081 0.127 Uiso 1 1 calc R
H72C H 0.5596 0.7076 0.8177 0.127 Uiso 1 1 calc R
C73 C 0.6619(4) 0.6080(4) 0.5436(2) 0.1342(18) Uani 1 1 d .
H73A H 0.6354 0.5633 0.5833 0.201 Uiso 1 1 calc R
H73B H 0.7095 0.5707 0.4982 0.201 Uiso 1 1 calc R
H73C H 0.6035 0.6526 0.5236 0.201 Uiso 1 1 calc R
C61 C 0.46131(16) 0.9030(2) 0.73195(16) 0.0639(6) Uani 1 1 d .
H61 H 0.4303 0.8800 0.7820 0.077 Uiso 1 1 calc R
C62 C 0.49310(18) 0.9937(2) 0.71834(18) 0.0680(6) Uani 1 1 d .
H62 H 0.4854 1.0415 0.7581 0.082 Uiso 1 1 calc R
C63 C 0.53782(18) 0.9984(2) 0.63513(18) 0.0700(7) Uani 1 1 d .
H63 H 0.5654 1.0499 0.6099 0.084 Uiso 1 1 calc R
C64 C 0.53414(18) 0.9125(2) 0.59590(16) 0.0673(6) Uani 1 1 d .
H64 H 0.5592 0.8964 0.5404 0.081 Uiso 1 1 calc R
C65 C 0.48553(17) 0.8550(2) 0.65592(16) 0.0654(6) Uani 1 1 d .
H65 H 0.4717 0.7946 0.6464 0.078 Uiso 1 1 calc R
B B 0.6018(2) 0.6187(2) 0.23592(17) 0.0632(6) Uani 1 1 d .
C11B C 0.5087(2) 0.65649(18) 0.31715(15) 0.0630(6) Uani 1 1 d .
C12B C 0.4147(2) 0.6252(2) 0.32726(19) 0.0815(8) Uani 1 1 d .
H12C H 0.4075 0.5829 0.2879 0.098 Uiso 1 1 calc R
C13B C 0.3316(2) 0.6544(3) 0.3933(2) 0.0899(9) Uani 1 1 d .
H13B H 0.2708 0.6312 0.3975 0.108 Uiso 1 1 calc R
C14B C 0.3386(3) 0.7160(2) 0.45150(19) 0.0861(9) Uani 1 1 d .
H14B H 0.2835 0.7347 0.4963 0.103 Uiso 1 1 calc R
C15B C 0.4276(3) 0.7504(2) 0.44361(18) 0.0852(8) Uani 1 1 d .
H15B H 0.4324 0.7943 0.4827 0.102 Uiso 1 1 calc R
C16B C 0.5117(2) 0.7206(2) 0.37753(16) 0.0721(7) Uani 1 1 d .
H16B H 0.5718 0.7448 0.3741 0.087 Uiso 1 1 calc R
C21B C 0.64454(19) 0.49713(19) 0.23649(15) 0.0624(6) Uani 1 1 d .
C22B C 0.7128(3) 0.4466(2) 0.16857(18) 0.0818(8) Uani 1 1 d .
H22B H 0.7333 0.4830 0.1223 0.098 Uiso 1 1 calc R
C23B C 0.7516(3) 0.3437(3) 0.1671(2) 0.0931(10) Uani 1 1 d .
H23B H 0.7950 0.3129 0.1197 0.112 Uiso 1 1 calc R
C24B C 0.7266(3) 0.2879(2) 0.2344(2) 0.0863(8) Uani 1 1 d .
H24B H 0.7512 0.2190 0.2331 0.104 Uiso 1 1 calc R
C25B C 0.6651(2) 0.3347(2) 0.3035(2) 0.0775(7) Uani 1 1 d .
H25B H 0.6504 0.2978 0.3509 0.093 Uiso 1 1 calc R
C26B C 0.6238(2) 0.4364(2) 0.30445(17) 0.0676(6) Uani 1 1 d .
H26B H 0.5803 0.4657 0.3524 0.081 Uiso 1 1 calc R
C31B C 0.5443(2) 0.65936(19) 0.15612(15) 0.0661(6) Uani 1 1 d .
C32B C 0.5076(4) 0.7606(2) 0.1431(2) 0.1026(12) Uani 1 1 d .
H32B H 0.5208 0.8048 0.1780 0.123 Uiso 1 1 calc R
C33B C 0.4527(4) 0.7986(3) 0.0808(2) 0.1205(15) Uani 1 1 d .
H33B H 0.4307 0.8671 0.0743 0.145 Uiso 1 1 calc R
C34B C 0.4301(3) 0.7375(3) 0.0284(2) 0.1098(12) Uani 1 1 d .
H34B H 0.3925 0.7634 -0.0134 0.132 Uiso 1 1 calc R
C35B C 0.4637(3) 0.6383(3) 0.0389(2) 0.1014(10) Uani 1 1 d .
H35B H 0.4491 0.5951 0.0039 0.122 Uiso 1 1 calc R
C36B C 0.5200(3) 0.6001(2) 0.10151(19) 0.0794(7) Uani 1 1 d .
H36B H 0.5423 0.5315 0.1068 0.095 Uiso 1 1 calc R
C41B C 0.7082(2) 0.6593(2) 0.23801(19) 0.0842(9) Uani 1 1 d .
C42B C 0.7473(4) 0.7238(4) 0.1827(2) 0.140(2) Uani 1 1 d .
H42B H 0.7099 0.7500 0.1409 0.169 Uiso 1 1 calc R
C43B C 0.8390(6) 0.7517(7) 0.1862(4) 0.213(5) Uani 1 1 d .
H43B H 0.8623 0.7962 0.1476 0.256 Uiso 1 1 calc R
C44B C 0.8963(4) 0.7131(7) 0.2475(6) 0.198(4) Uani 1 1 d .
H44B H 0.9591 0.7306 0.2495 0.238 Uiso 1 1 calc R
C45B C 0.8605(4) 0.6486(5) 0.3057(5) 0.164(3) Uani 1 1 d .
H45B H 0.8975 0.6231 0.3478 0.197 Uiso 1 1 calc R
C46B C 0.7684(3) 0.6232(3) 0.2993(3) 0.1135(14) Uani 1 1 d .
H46B H 0.7447 0.5792 0.3381 0.136 Uiso 1 1 calc R

loop_
_atom_site_aniso_label
_atom_site_aniso_U_11
_atom_site_aniso_U_22
_atom_site_aniso_U_33
_atom_site_aniso_U_23
_atom_site_aniso_U_13
_atom_site_aniso_U_12
Ru 0.03614(10) 0.05788(11) 0.04866(10) -0.00537(7) -0.00447(6) -0.00989(7)
N1 0.0407(9) 0.0682(11) 0.0503(9) -0.0106(8) -0.0035(7) -0.0043(8)
N2 0.0434(10) 0.0891(15) 0.0498(10) -0.0194(10) -0.0050(8) 0.0019(9)
C5 0.0468(12) 0.0853(17) 0.0532(12) -0.0160(11) -0.0029(9) 0.0003(11)
C4 0.0569(15) 0.138(3) 0.0549(15) -0.0317(17) -0.0081(12) 0.0126(17)
C3 0.0522(13) 0.106(2) 0.0481(12) -0.0198(13) -0.0082(10) 0.0064(13)
C6 0.0538(14) 0.0926(19) 0.0541(13) -0.0152(12) -0.0033(10) 0.0001(12)
N11 0.0575(14) 0.131(2) 0.0695(14) -0.0206(14) 0.0021(11) 0.0062(13)
C11 0.0633(15) 0.120(2) 0.0469(12) -0.0010(14) -0.0107(11) -0.0064(15)
C12 0.086(2) 0.156(4) 0.0637(18) 0.022(2) -0.0053(15) -0.021(2)
C13 0.128(4) 0.183(5) 0.079(2) 0.039(3) -0.002(2) -0.041(4)
C14 0.180(5) 0.120(3) 0.084(2) 0.032(2) -0.022(3) -0.043(3)
C15 0.115(3) 0.110(3) 0.092(2) 0.002(2) -0.021(2) 0.001(2)
C16 0.0756(18) 0.102(2) 0.0732(18) -0.0076(16) -0.0088(14) -0.0060(16)
C17 0.190(10) 0.092(6) 0.118(7) 0.037(5) 0.019(6) 0.019(6)
C21 0.0541(14) 0.109(2) 0.0598(14) -0.0326(15) -0.0121(11) 0.0108(14)
C22 0.0750(19) 0.122(3) 0.0794(19) -0.0324(18) -0.0314(15) 0.0124(17)
C23 0.083(2) 0.137(3) 0.108(3) -0.055(3) -0.048(2) 0.022(2)
C24 0.0644(19) 0.142(4) 0.129(3) -0.082(3) -0.025(2) 0.009(2)
C25 0.077(2) 0.129(3) 0.100(2) -0.048(2) -0.0134(17) -0.0169(19)
C26 0.0646(16) 0.122(3) 0.0758(18) -0.0364(19) -0.0161(14) -0.0070(16)
C27 0.065(4) 0.132(7) 0.153(7) -0.071(6) -0.027(4) -0.017(4)
P1 0.0368(2) 0.0595(3) 0.0484(3) -0.0069(2) -0.00374(19) -0.0101(2)
C31 0.0456(11) 0.0654(13) 0.0606(12) -0.0071(10) -0.0092(9) -0.0148(9)
C32 0.0498(12) 0.0715(15) 0.0782(16) -0.0160(12) -0.0051(11) -0.0164(11)
C33 0.0712(17) 0.0815(19) 0.113(2) -0.0351(17) -0.0087(16) -0.0176(14)
C34 0.081(2) 0.081(2) 0.144(3) -0.033(2) -0.021(2) -0.0314(16)
C35 0.0603(16) 0.087(2) 0.122(3) -0.0112(18) -0.0144(16) -0.0329(15)
C36 0.0495(12) 0.0783(16) 0.0810(16) -0.0087(13) -0.0063(11) -0.0204(11)
C41 0.0401(10) 0.0660(13) 0.0504(11) -0.0031(10) -0.0026(8) -0.0072(9)
C42 0.0486(12) 0.0658(14) 0.0671(14) -0.0008(11) -0.0051(10) -0.0077(10)
C43 0.0568(14) 0.0793(17) 0.0757(17) 0.0182(14) -0.0077(12) -0.0057(12)
C44 0.0476(13) 0.109(2) 0.0571(14) 0.0093(14) -0.0086(10) -0.0017(13)
C45 0.0485(12) 0.099(2) 0.0571(13) -0.0082(13) -0.0097(10) -0.0080(12)
C46 0.0481(12) 0.0753(15) 0.0573(12) -0.0045(11) -0.0078(9) -0.0120(10)
C51 0.0400(10) 0.0663(13) 0.0547(12) -0.0045(10) 0.0003(8) -0.0092(9)
C52 0.0443(12) 0.0886(18) 0.0624(14) -0.0098(12) -0.0045(10) -0.0082(11)
C53 0.0459(13) 0.107(2) 0.0803(17) 0.0009(16) -0.0107(12) -0.0018(13)
C54 0.0574(16) 0.094(2) 0.098(2) -0.0080(18) -0.0013(15) 0.0144(14)
C55 0.0781(19) 0.093(2) 0.088(2) -0.0291(17) -0.0032(16) 0.0124(16)
C56 0.0629(15) 0.0832(18) 0.0640(14) -0.0148(13) -0.0079(11) -0.0003(12)
P2 0.0583(3) 0.0603(3) 0.0523(3) -0.0072(2) -0.0032(2) -0.0162(2)
O21 0.0680(10) 0.0591(9) 0.0751(11) -0.0077(8) -0.0119(8) -0.0024(8)
O22 0.0844(12) 0.0716(11) 0.0689(10) -0.0048(8) -0.0018(9) -0.0338(9)
O23 0.1116(16) 0.1113(16) 0.0595(10) -0.0260(10) 0.0052(10) -0.0513(13)
C71 0.108(3) 0.0682(18) 0.117(3) -0.0116(18) -0.026(2) 0.0105(17)
C72 0.092(2) 0.097(2) 0.0682(16) 0.0115(15) -0.0062(14) -0.0388(17)
C73 0.188(5) 0.167(4) 0.075(2) -0.026(2) -0.024(3) -0.090(4)
C61 0.0352(10) 0.0836(16) 0.0689(14) -0.0030(12) -0.0040(9) -0.0107(10)
C62 0.0411(11) 0.0716(15) 0.0853(17) -0.0153(13) -0.0137(11) 0.0014(10)
C63 0.0457(12) 0.0723(15) 0.0899(18) 0.0159(14) -0.0195(12) -0.0087(11)
C64 0.0442(12) 0.0960(19) 0.0604(13) -0.0001(13) -0.0151(10) -0.0108(11)
C65 0.0413(11) 0.0778(15) 0.0808(16) -0.0093(13) -0.0151(10) -0.0168(10)
B 0.0635(16) 0.0657(16) 0.0580(14) -0.0107(12) 0.0015(12) -0.0191(13)
C11B 0.0672(14) 0.0609(13) 0.0559(12) -0.0074(10) -0.0019(11) -0.0121(11)
C12B 0.0678(16) 0.095(2) 0.0785(17) -0.0225(15) 0.0040(13) -0.0232(14)
C13B 0.0680(17) 0.096(2) 0.095(2) -0.0116(18) 0.0102(15) -0.0170(15)
C14B 0.088(2) 0.0784(18) 0.0741(18) -0.0095(15) 0.0173(15) -0.0110(15)
C15B 0.107(2) 0.0782(18) 0.0622(15) -0.0180(13) 0.0042(15) -0.0197(16)
C16B 0.0831(17) 0.0686(15) 0.0624(14) -0.0095(12) -0.0013(12) -0.0219(13)
C21B 0.0569(13) 0.0691(14) 0.0599(13) -0.0099(11) -0.0054(10) -0.0152(11)
C22B 0.0868(19) 0.0771(18) 0.0657(15) -0.0059(13) 0.0018(13) -0.0018(14)
C23B 0.087(2) 0.084(2) 0.090(2) -0.0239(17) -0.0070(16) 0.0100(16)
C24B 0.0792(19) 0.0668(16) 0.113(3) -0.0039(17) -0.0308(18) -0.0071(14)
C25B 0.0673(16) 0.0745(17) 0.098(2) 0.0147(15) -0.0268(15) -0.0252(13)
C26B 0.0584(14) 0.0762(16) 0.0696(15) -0.0011(12) -0.0088(11) -0.0212(12)
C31B 0.0736(15) 0.0608(14) 0.0578(13) -0.0062(11) 0.0050(11) -0.0168(11)
C32B 0.158(4) 0.0630(17) 0.0711(18) -0.0061(14) -0.005(2) -0.0095(19)
C33B 0.166(4) 0.075(2) 0.087(2) 0.0082(19) -0.005(2) 0.015(2)
C34B 0.115(3) 0.110(3) 0.087(2) 0.017(2) -0.021(2) 0.001(2)
C35B 0.117(3) 0.104(3) 0.093(2) 0.0073(19) -0.038(2) -0.034(2)
C36B 0.095(2) 0.0686(16) 0.0792(17) 0.0001(14) -0.0236(15) -0.0227(14)
C41B 0.0740(17) 0.095(2) 0.0827(18) -0.0404(16) 0.0147(15) -0.0320(15)
C42B 0.166(4) 0.198(5) 0.084(2) -0.053(3) 0.044(2) -0.133(4)
C43B 0.204(6) 0.340(10) 0.138(4) -0.129(6) 0.092(4) -0.209(8)
C44B 0.098(4) 0.255(8) 0.247(8) -0.186(7) 0.070(5) -0.094(5)
C45B 0.078(3) 0.171(5) 0.245(8) -0.125(6) -0.040(4) 0.000(3)
C46B 0.076(2) 0.110(3) 0.159(4) -0.056(3) -0.033(2) -0.0108(19)

loop_
_atom_type_symbol
_atom_type_description
_atom_type_scat_dispersion_real
_atom_type_scat_dispersion_imag
_atom_type_scat_source
C C 0.0181 0.0091 'International Tables Vol C Tables 4.2.6.8 and 6.1.1.4'
H H 0.0000 0.0000 'International Tables Vol C Tables 4.2.6.8 and 6.1.1.4'
B B 0.0090 0.0039 'International Tables Vol C Tables 4.2.6.8 and 6.1.1.4'
N N 0.0311 0.0180 'International Tables Vol C Tables 4.2.6.8 and 6.1.1.4'
O O 0.0492 0.0322 'International Tables Vol C Tables 4.2.6.8 and 6.1.1.4'
P P 0.2955 0.4335 'International Tables Vol C Tables 4.2.6.8 and 6.1.1.4'
Ru Ru 0.0552 3.2960 'International Tables Vol C Tables 4.2.6.8 and 6.1.1.4'

loop_
_geom_angle_atom_site_label_1
_geom_angle_atom_site_label_2
_geom_angle_atom_site_label_3
_geom_angle
CT1 Ru N1 127.66(5)
CT1 Ru C64 32.96(7)
N1 Ru C64 159.86(9)
CT1 Ru C65 32.60(7)
N1 Ru C65 134.52(9)
C64 Ru C65 37.28(10)
CT1 Ru C61 32.68(7)
N1 Ru C61 102.11(8)
C64 Ru C61 62.00(9)
C65 Ru C61 36.66(9)
CT1 Ru P2 120.886(17)
N1 Ru P2 92.21(5)
C64 Ru P2 104.40(8)
C65 Ru P2 88.40(7)
C61 Ru P2 108.97(7)
CT1 Ru C63 32.19(7)
N1 Ru C63 126.10(9)
C64 Ru C63 36.85(10)
C65 Ru C63 61.31(10)
C61 Ru C63 61.42(10)
P2 Ru C63 141.17(8)
CT1 Ru C62 31.84(7)
N1 Ru C62 98.71(8)
C64 Ru C62 61.16(10)
C65 Ru C62 60.98(10)
C61 Ru C62 36.98(10)
P2 Ru C62 145.72(7)
C63 Ru C62 36.10(10)
CT1 Ru P1 120.918(15)
N1 Ru P1 92.12(5)
C64 Ru P1 97.75(7)
C65 Ru P1 133.19(7)
C61 Ru P1 151.81(7)
P2 Ru P1 94.48(2)
C63 Ru P1 90.52(7)
C62 Ru P1 117.30(7)
C5 N1 N2 108.34(18)
C5 N1 Ru 131.65(15)
N2 N1 Ru 119.83(13)
N1 N2 C3 111.14(18)
N1 C5 C6 123.3(2)
N1 C5 C4 113.8(2)
C6 C5 C4 122.8(2)
C5 C4 C3 101.9(2)
N2 C3 C21 111.0(2)
N2 C3 C11 107.6(2)
C21 C3 C11 112.3(2)
N2 C3 C4 100.1(2)
C21 C3 C4 110.2(3)
C11 C3 C4 114.9(3)
N11 C6 C5 174.9(3)
C12 C11 C16 119.0(4)
C12 C11 C3 122.0(3)
C16 C11 C3 118.7(3)
C13 C12 C11 120.2(4)
C12 C13 C14 122.3(5)
C17 C14 C13 116.8(7)
C17 C14 C15 125.7(7)
C13 C14 C15 117.5(4)
C16 C15 C14 120.9(4)
C15 C16 C11 120.0(4)
C26 C21 C22 118.0(3)
C26 C21 C3 121.6(3)
C22 C21 C3 120.3(3)
C23 C22 C21 120.9(4)
C24 C23 C22 121.0(4)
C23 C24 C25 118.5(4)
C23 C24 C27 116.1(6)
C25 C24 C27 125.4(7)
C26 C25 C24 120.7(5)
C21 C26 C25 120.8(3)
C31 P1 C41 102.51(11)
C31 P1 C51 103.70(10)
C41 P1 C51 102.10(10)
C31 P1 Ru 113.41(7)
C41 P1 Ru 111.89(7)
C51 P1 Ru 121.10(8)
C32 C31 C36 118.8(2)
C32 C31 P1 119.22(17)
C36 C31 P1 121.87(19)
C33 C32 C31 120.7(2)
C34 C33 C32 119.4(3)
C35 C34 C33 120.8(3)
C34 C35 C36 119.9(3)
C35 C36 C31 120.3(3)
C42 C41 C46 118.5(2)
C42 C41 P1 122.02(18)
C46 C41 P1 119.46(18)
C43 C42 C41 120.0(3)
C44 C43 C42 120.7(3)
C45 C44 C43 120.2(2)
C44 C45 C46 119.8(3)
C45 C46 C41 120.8(2)
C52 C51 C56 117.5(2)
C52 C51 P1 121.19(18)
C56 C51 P1 121.09(18)
C51 C52 C53 121.5(3)
C54 C53 C52 120.3(3)
C53 C54 C55 119.2(3)
C54 C55 C56 121.0(3)
C55 C56 C51 120.5(3)
O23 P2 O22 98.54(11)
O23 P2 O21 103.43(12)
O22 P2 O21 104.73(11)
O23 P2 Ru 115.63(10)
O22 P2 Ru 117.48(8)
O21 P2 Ru 114.83(7)
C71 O21 P2 123.1(2)
C72 O22 P2 121.73(18)
C73 O23 P2 130.2(2)
C65 C61 C62 106.9(2)
C65 C61 Ru 70.53(12)
C62 C61 Ru 72.67(13)
C63 C62 C61 108.1(2)
C63 C62 Ru 71.14(14)
C61 C62 Ru 70.35(13)
C62 C63 C64 108.4(2)
C62 C63 Ru 72.76(14)
C64 C63 Ru 70.04(14)
C63 C64 C65 107.4(2)
C63 C64 Ru 73.11(14)
C65 C64 Ru 71.39(13)
C61 C65 C64 109.1(2)
C61 C65 Ru 72.81(13)
C64 C65 Ru 71.33(13)
C21B B C11B 110.4(2)
C21B B C31B 112.3(2)
C11B B C31B 104.7(2)
C21B B C41B 104.5(2)
C11B B C41B 111.5(2)
C31B B C41B 113.7(2)
C16B C11B C12B 114.6(2)
C16B C11B B 126.2(2)
C12B C11B B 119.2(2)
C13B C12B C11B 123.0(3)
C14B C13B C12B 120.4(3)
C13B C14B C15B 118.9(3)
C14B C15B C16B 120.8(3)
C11B C16B C15B 122.2(3)
C22B C21B C26B 114.2(2)
C22B C21B B 121.0(2)
C26B C21B B 124.7(2)
C21B C22B C23B 122.6(3)
C24B C23B C22B 120.7(3)
C25B C24B C23B 118.6(3)
C24B C25B C26B 120.9(3)
C25B C26B C21B 122.9(3)
C36B C31B C32B 114.1(3)
C36B C31B B 125.2(2)
C32B C31B B 120.5(3)
C33B C32B C31B 123.0(4)
C34B C33B C32B 121.1(3)
C35B C34B C33B 118.2(4)
C34B C35B C36B 120.6(4)
C31B C36B C35B 123.1(3)
C42B C41B C46B 115.2(4)
C42B C41B B 126.2(4)
C46B C41B B 118.6(3)
C41B C42B C43B 123.2(6)
C42B C43B C44B 119.4(7)
C45B C44B C43B 120.2(5)
C46B C45B C44B 117.9(6)
C45B C46B C41B 124.1(6)

loop_
_geom_bond_atom_site_label_1
_geom_bond_atom_site_label_2
_geom_bond_distance
Ru CT1 1.87679(17)
Ru N1 2.1151(18)
Ru C64 2.198(2)
Ru C65 2.199(2)
Ru C61 2.228(2)
Ru P2 2.2356(6)
Ru C63 2.238(2)
Ru C62 2.259(2)
Ru P1 2.3437(5)
N1 C5 1.309(3)
N1 N2 1.379(3)
N2 C3 1.502(3)
C5 C6 1.421(3)
C5 C4 1.488(4)
C4 C3 1.556(3)
C3 C21 1.518(4)
C3 C11 1.522(5)
C6 N11 1.137(3)
C11 C12 1.382(5)
C11 C16 1.399(4)
C12 C13 1.353(7)
C13 C14 1.385(7)
C14 C17 1.339(10)
C14 C15 1.398(7)
C15 C16 1.371(5)
C21 C26 1.379(5)
C21 C22 1.388(4)
C22 C23 1.380(6)
C23 C24 1.369(7)
C24 C25 1.385(6)
C24 C27 1.408(7)
C25 C26 1.384(5)
P1 C31 1.833(2)
P1 C41 1.845(2)
P1 C51 1.851(2)
C31 C32 1.389(3)
C31 C36 1.391(3)
C32 C33 1.379(4)
C33 C34 1.378(5)
C34 C35 1.371(5)
C35 C36 1.379(4)
C41 C42 1.387(3)
C41 C46 1.394(3)
C42 C43 1.387(4)
C43 C44 1.371(4)
C44 C45 1.367(4)
C45 C46 1.387(3)
C51 C52 1.383(3)
C51 C56 1.386(3)
C52 C53 1.383(4)
C53 C54 1.363(5)
C54 C55 1.369(5)
C55 C56 1.383(4)
P2 O23 1.5766(19)
P2 O22 1.5918(18)
P2 O21 1.5935(19)
O21 C71 1.447(3)
O22 C72 1.435(3)
O23 C73 1.365(4)
C61 C65 1.393(4)
C61 C62 1.423(4)
C62 C63 1.393(4)
C63 C64 1.402(4)
C64 C65 1.405(4)
B C21B 1.642(4)
B C11B 1.646(3)
B C31B 1.648(4)
B C41B 1.651(4)
C11B C16B 1.381(4)
C11B C12B 1.398(4)
C12B C13B 1.388(4)
C13B C14B 1.348(5)
C14B C15B 1.362(5)
C15B C16B 1.397(4)
C21B C22B 1.392(4)
C21B C26B 1.398(4)
C22B C23B 1.392(4)
C23B C24B 1.361(5)
C24B C25B 1.356(5)
C25B C26B 1.380(4)
C31B C36B 1.381(4)
C31B C32B 1.389(4)
C32B C33B 1.377(6)
C33B C34B 1.361(6)
C34B C35B 1.352(5)
C35B C36B 1.392(5)
C41B C42B 1.371(5)
C41B C46B 1.399(6)
C42B C43B 1.377(7)
C43B C44B 1.383(12)
C44B C45B 1.382(10)
C45B C46B 1.375(6)
